data_4345231
loop_
_publ_author_name
'Harris, Lisa M.'
'Tam, Eric C. Y.'
'Cummins, Struan J. W.'
'Coles, Martyn P.'
'Fulton, J. Robin'

_publ_section_title
;
 The Reactivity of Germanium Phosphanides with Chalcogens
;
_journal_name_full 'Inorganic Chemistry'
_journal_paper_doi 10.1021/acs.inorgchem.6b03109
_journal_year 2017
_chemical_absolute_configuration ad
_chemical_compound_source 'synthesis as described'
_chemical_formula_moiety 'C41 H63 Ge N2 P Te'
_chemical_formula_sum 'C41 H63 Ge N2 P Te'
_chemical_formula_weight 815.09
_chemical_name_systematic
;
 ?
;
_space_group_IT_number 4
_symmetry_cell_setting monoclinic
_symmetry_Int_Tables_number 4
_symmetry_space_group_name_Hall 'P 2yb'
_symmetry_space_group_name_H-M 'P 1 21 1'
_atom_sites_solution_hydrogens geom
_atom_sites_solution_primary direct
_atom_sites_solution_secondary difmap
_audit_conform_dict_location ftp://ftp.iucr.org/pub/cif_core.dic
_audit_conform_dict_name cif_core.dic
_audit_conform_dict_version 2.2
_audit_creation_date 2011-05-19T08:48:31-00:00
_audit_creation_method 'WinGX routine CIF_UPDATE'
_cell_angle_alpha 90
_cell_angle_beta 94.331(2)
_cell_angle_gamma 90
_cell_formula_units_Z 2
_cell_length_a 12.3851(2)
_cell_length_b 13.2583(4)
_cell_length_c 12.4461(3)
_cell_measurement_reflns_used 4841
_cell_measurement_temperature 120(2)
_cell_measurement_theta_max 27.485
_cell_measurement_theta_min 2.910
_cell_volume 2037.88(9)
_computing_cell_refinement 'HKL Scalepack (Otwinowski & Minor 1997)'
_computing_data_reduction 'HKL Denzo and Scalepack (Otwinowski & Minor 1997)'
_computing_molecular_graphics 'Ortep-3 for Windows (Farrugia, 1997)'
_computing_publication_material 'WinGX publication routines (Farrugia, 1999)'
_computing_structure_refinement 'SHELXL-97 (Sheldrick, 1997)'
_computing_structure_solution 'SHELXS-97 (Sheldrick, 1997)'
_diffrn_ambient_temperature 120(2)
_diffrn_detector_area_resol_mean 9.091
_diffrn_measured_fraction_theta_full 0.997
_diffrn_measured_fraction_theta_max 0.997
_diffrn_measurement_device '95mm CCD camera on \k-goniostat'
_diffrn_measurement_device_type 'Bruker-Nonius Roper CCD camera on \k-goniostat'
_diffrn_measurement_method '\f & \w scans''
_diffrn_orient_matrix_type 'by Bruker AXS Collect from scalepack cell'
_diffrn_orient_matrix_UB_11 0.0690887
_diffrn_orient_matrix_UB_12 -0.0114603
_diffrn_orient_matrix_UB_13 0.0452809
_diffrn_orient_matrix_UB_21 -0.0341573
_diffrn_orient_matrix_UB_22 0.0272683
_diffrn_orient_matrix_UB_23 0.0642383
_diffrn_orient_matrix_UB_31 -0.0248365
_diffrn_orient_matrix_UB_32 -0.0693814
_diffrn_orient_matrix_UB_33 0.0177676
_diffrn_radiation_monochromator graphite
_diffrn_radiation_source 'Bruker-Nonius FR591 rotating anode'
_diffrn_radiation_type MoK\a
_diffrn_radiation_wavelength 0.71073
_diffrn_reflns_av_R_equivalents 0.0707
_diffrn_reflns_av_unetI/netI 0.0826
_diffrn_reflns_limit_h_max 16
_diffrn_reflns_limit_h_min -15
_diffrn_reflns_limit_k_max 16
_diffrn_reflns_limit_k_min -17
_diffrn_reflns_limit_l_max 16
_diffrn_reflns_limit_l_min -16
_diffrn_reflns_number 29874
_diffrn_reflns_theta_full 27.48
_diffrn_reflns_theta_max 27.48
_diffrn_reflns_theta_min 3.3
_exptl_absorpt_coefficient_mu 1.521
_exptl_absorpt_correction_T_max 0.7456
_exptl_absorpt_correction_T_min 0.6255
_exptl_absorpt_correction_type multi-scan
_exptl_absorpt_process_details 'SADABS 2007/2 (Sheldrick, G.M., 2007)'
_exptl_crystal_colour Red
_exptl_crystal_density_diffrn 1.328
_exptl_crystal_density_method 'not measured'
_exptl_crystal_description Block
_exptl_crystal_F_000 844
_exptl_crystal_size_max 0.2
_exptl_crystal_size_mid 0.18
_exptl_crystal_size_min 0.11
_refine_diff_density_max 0.477
_refine_diff_density_min -0.638
_refine_diff_density_rms 0.122
_refine_ls_abs_structure_details 'Flack H D (1983), Acta Cryst. A39, 876-881'
_refine_ls_abs_structure_Flack 0.039(13)
_refine_ls_extinction_method none
_refine_ls_goodness_of_fit_ref 1.083
_refine_ls_hydrogen_treatment constr
_refine_ls_matrix_type full
_refine_ls_number_parameters 417
_refine_ls_number_reflns 8791
_refine_ls_number_restraints 1
_refine_ls_restrained_S_all 1.083
_refine_ls_R_factor_all 0.0554
_refine_ls_R_factor_gt 0.0436
_refine_ls_shift/su_max 0.004
_refine_ls_shift/su_mean 0
_refine_ls_structure_factor_coef Fsqd
_refine_ls_weighting_details 'calc w=1/[\s^2^(Fo^2^)+(0.0422P)^2^+0.0000P] where P=(Fo^2^+2Fc^2^)/3'
_refine_ls_weighting_scheme calc
_refine_ls_wR_factor_gt 0.0924
_refine_ls_wR_factor_ref 0.1053
_reflns_number_gt 7711
_reflns_number_total 8791
_reflns_threshold_expression >2sigma(I)
_cod_data_source_file ic6b03109_si_002.cif
_cod_data_source_block Compound-2CyTe
_cod_original_sg_symbol_H-M P21
_cod_database_code 4345231

loop_
_symmetry_equiv_pos_as_xyz
'x, y, z'
'-x, y+1/2, -z'

loop_
_atom_site_label
_atom_site_type_symbol
_atom_site_fract_x
_atom_site_fract_y
_atom_site_fract_z
_atom_site_U_iso_or_equiv
_atom_site_adp_type
_atom_site_occupancy
_atom_site_symmetry_multiplicity
_atom_site_calc_flag
_atom_site_refinement_flags
Te Te 0.19354(2) 0.60614(2) 0.34878(2) 0.02191(9) Uani 1 1 d .
Ge Ge 0.34758(4) 0.50289(4) 0.26072(4) 0.01647(12) Uani 1 1 d .
P P 0.25280(10) 0.52672(10) 0.52290(10) 0.0209(3) Uani 1 1 d .
N1 N 0.4128(3) 0.6094(4) 0.1694(3) 0.0171(7) Uani 1 1 d .
N2 N 0.2614(3) 0.4552(3) 0.1258(3) 0.0181(9) Uani 1 1 d .
C1 C 0.4474(4) 0.5815(3) 0.0759(4) 0.0175(11) Uani 1 1 d .
C2 C 0.4073(4) 0.4969(4) 0.0183(4) 0.0221(10) Uani 1 1 d .
H2 H 0.4482 0.4737 -0.0384 0.027 Uiso 1 1 calc R
C3 C 0.3130(4) 0.4434(4) 0.0362(4) 0.0187(10) Uani 1 1 d .
C4 C 0.5338(4) 0.6424(4) 0.0265(4) 0.0285(12) Uani 1 1 d .
H4A H 0.515 0.7141 0.0281 0.043 Uiso 1 1 calc R
H4B H 0.5391 0.621 -0.0483 0.043 Uiso 1 1 calc R
H4C H 0.6035 0.6315 0.0675 0.043 Uiso 1 1 calc R
C5 C 0.2701(5) 0.3681(4) -0.0493(4) 0.0290(12) Uani 1 1 d .
H5A H 0.2925 0.2998 -0.0273 0.043 Uiso 1 1 calc R
H5B H 0.2994 0.3845 -0.1182 0.043 Uiso 1 1 calc R
H5C H 0.1909 0.3717 -0.0574 0.043 Uiso 1 1 calc R
C6 C 0.4482(4) 0.7011(4) 0.2225(4) 0.0192(10) Uani 1 1 d .
C7 C 0.3869(4) 0.7896(4) 0.2062(4) 0.0248(11) Uani 1 1 d .
C8 C 0.4180(5) 0.8750(5) 0.2679(5) 0.0340(14) Uani 1 1 d .
H8 H 0.3773 0.9355 0.2582 0.041 Uiso 1 1 calc R
C9 C 0.5061(5) 0.8728(5) 0.3421(5) 0.0358(14) Uani 1 1 d .
H9 H 0.5243 0.9308 0.3845 0.043 Uiso 1 1 calc R
C10 C 0.5674(4) 0.7875(4) 0.3548(5) 0.0306(13) Uani 1 1 d .
H10 H 0.6293 0.7876 0.4049 0.037 Uiso 1 1 calc R
C11 C 0.5409(4) 0.6985(4) 0.2949(4) 0.0246(11) Uani 1 1 d .
C12 C 0.2924(5) 0.7969(5) 0.1197(5) 0.0297(13) Uani 1 1 d .
H12 H 0.2762 0.7278 0.0906 0.036 Uiso 1 1 calc R
C13 C 0.3236(5) 0.8644(5) 0.0271(5) 0.0378(15) Uani 1 1 d .
H13A H 0.3889 0.8377 -0.0025 0.057 Uiso 1 1 calc R
H13B H 0.3376 0.933 0.0541 0.057 Uiso 1 1 calc R
H13C H 0.2641 0.8658 -0.0295 0.057 Uiso 1 1 calc R
C14 C 0.1895(5) 0.8398(5) 0.1640(6) 0.0358(15) Uani 1 1 d .
H14A H 0.1312 0.842 0.1062 0.054 Uiso 1 1 calc R
H14B H 0.2039 0.9081 0.1915 0.054 Uiso 1 1 calc R
H14C H 0.1677 0.7966 0.2225 0.054 Uiso 1 1 calc R
C15 C 0.6132(3) 0.6062(6) 0.3126(4) 0.0288(11) Uani 1 1 d .
H15 H 0.5859 0.5532 0.2603 0.035 Uiso 1 1 calc R
C16 C 0.7314(5) 0.6296(6) 0.2904(5) 0.0463(18) Uani 1 1 d .
H16A H 0.7756 0.5688 0.3025 0.069 Uiso 1 1 calc R
H16B H 0.7595 0.6833 0.3389 0.069 Uiso 1 1 calc R
H16C H 0.7342 0.6517 0.2155 0.069 Uiso 1 1 calc R
C17 C 0.6080(5) 0.5634(5) 0.4259(5) 0.0347(14) Uani 1 1 d .
H17A H 0.6552 0.5042 0.4346 0.052 Uiso 1 1 calc R
H17B H 0.5334 0.5438 0.4368 0.052 Uiso 1 1 calc R
H17C H 0.6321 0.6148 0.479 0.052 Uiso 1 1 calc R
C18 C 0.1588(4) 0.4075(4) 0.1430(4) 0.0196(11) Uani 1 1 d .
C19 C 0.0629(4) 0.4647(4) 0.1214(4) 0.0281(12) Uani 1 1 d .
C20 C -0.0325(4) 0.4207(5) 0.1512(5) 0.0367(15) Uani 1 1 d .
H20 H -0.0987 0.4561 0.1367 0.044 Uiso 1 1 calc R
C21 C -0.0347(4) 0.3279(5) 0.2009(5) 0.0327(14) Uani 1 1 d .
H21 H -0.1012 0.3014 0.2218 0.039 Uiso 1 1 calc R
C22 C 0.0605(4) 0.2733(4) 0.2203(4) 0.0272(12) Uani 1 1 d .
H22 H 0.0585 0.2088 0.2534 0.033 Uiso 1 1 calc R
C23 C 0.1593(4) 0.3122(4) 0.1917(4) 0.0189(10) Uani 1 1 d .
C24 C 0.0635(4) 0.5673(4) 0.0706(5) 0.0309(13) Uani 1 1 d .
H24 H 0.1336 0.6 0.0958 0.037 Uiso 1 1 calc R
C25 C 0.0604(6) 0.5612(6) -0.0526(6) 0.054(2) Uani 1 1 d .
H25A H 0.0623 0.6295 -0.0826 0.081 Uiso 1 1 calc R
H25B H -0.0063 0.5273 -0.0803 0.081 Uiso 1 1 calc R
H25C H 0.1231 0.523 -0.0736 0.081 Uiso 1 1 calc R
C26 C -0.0263(5) 0.6361(5) 0.1028(6) 0.0454(17) Uani 1 1 d .
H26A H -0.0203 0.7017 0.0677 0.068 Uiso 1 1 calc R
H26B H -0.0202 0.6451 0.1812 0.068 Uiso 1 1 calc R
H26C H -0.0967 0.6059 0.0805 0.068 Uiso 1 1 calc R
C27 C 0.2610(4) 0.2497(4) 0.2153(4) 0.0212(11) Uani 1 1 d .
H27 H 0.3222 0.2858 0.1841 0.025 Uiso 1 1 calc R
C28 C 0.2509(5) 0.1454(4) 0.1624(4) 0.0293(12) Uani 1 1 d .
H28A H 0.318 0.1074 0.1791 0.044 Uiso 1 1 calc R
H28B H 0.2384 0.1532 0.0842 0.044 Uiso 1 1 calc R
H28C H 0.1901 0.109 0.1902 0.044 Uiso 1 1 calc R
C29 C 0.2889(4) 0.2394(4) 0.3373(4) 0.0271(12) Uani 1 1 d .
H29A H 0.3552 0.1994 0.3502 0.041 Uiso 1 1 calc R
H29B H 0.2292 0.2057 0.3703 0.041 Uiso 1 1 calc R
H29C H 0.3002 0.3065 0.3692 0.041 Uiso 1 1 calc R
C30 C 0.2766(4) 0.6409(4) 0.6104(4) 0.0230(11) Uani 1 1 d .
H30 H 0.2117 0.6858 0.602 0.028 Uiso 1 1 calc R
C31 C 0.2950(4) 0.6075(5) 0.7292(3) 0.0265(10) Uani 1 1 d .
H31A H 0.2277 0.5767 0.7522 0.032 Uiso 1 1 calc R
H31B H 0.3525 0.5555 0.7355 0.032 Uiso 1 1 calc R
C32 C 0.3277(4) 0.6958(5) 0.8043(4) 0.0296(13) Uani 1 1 d .
H32A H 0.2662 0.7434 0.8061 0.036 Uiso 1 1 calc R
H32B H 0.3449 0.6702 0.8783 0.036 Uiso 1 1 calc R
C33 C 0.4262(4) 0.7512(5) 0.7659(4) 0.0312(13) Uani 1 1 d .
H33A H 0.4434 0.8099 0.8134 0.037 Uiso 1 1 calc R
H33B H 0.4895 0.7054 0.7712 0.037 Uiso 1 1 calc R
C34 C 0.4056(5) 0.7872(4) 0.6504(5) 0.0302(12) Uani 1 1 d .
H34A H 0.4712 0.821 0.6272 0.036 Uiso 1 1 calc R
H34B H 0.3456 0.8368 0.6459 0.036 Uiso 1 1 calc R
C35 C 0.3763(4) 0.6984(4) 0.5762(4) 0.0290(12) Uani 1 1 d .
H35A H 0.4387 0.6517 0.5769 0.035 Uiso 1 1 calc R
H35B H 0.3615 0.7234 0.5016 0.035 Uiso 1 1 calc R
C36 C 0.1236(4) 0.4745(4) 0.5688(4) 0.0243(12) Uani 1 1 d .
H36 H 0.1404 0.4514 0.6448 0.029 Uiso 1 1 calc R
C37 C 0.0278(4) 0.5468(4) 0.5712(5) 0.0274(12) Uani 1 1 d .
H37A H 0.0103 0.5743 0.498 0.033 Uiso 1 1 calc R
H37B H 0.0482 0.604 0.6197 0.033 Uiso 1 1 calc R
C38 C -0.0728(4) 0.4946(5) 0.6101(5) 0.0340(13) Uani 1 1 d .
H38A H -0.1342 0.5426 0.6059 0.041 Uiso 1 1 calc R
H38B H -0.0583 0.4741 0.6863 0.041 Uiso 1 1 calc R
C39 C -0.1035(5) 0.4008(5) 0.5408(6) 0.0408(15) Uani 1 1 d .
H39A H -0.1659 0.3662 0.5699 0.049 Uiso 1 1 calc R
H39B H -0.1253 0.4219 0.466 0.049 Uiso 1 1 calc R
C40 C -0.0098(5) 0.3296(5) 0.5408(6) 0.0376(14) Uani 1 1 d .
H40A H -0.03 0.272 0.4929 0.045 Uiso 1 1 calc R
H40B H 0.0061 0.3029 0.6146 0.045 Uiso 1 1 calc R
C41 C 0.0923(4) 0.3797(4) 0.5032(5) 0.0287(12) Uani 1 1 d .
H41A H 0.153 0.331 0.5101 0.034 Uiso 1 1 calc R
H41B H 0.0797 0.3981 0.4262 0.034 Uiso 1 1 calc R

loop_
_atom_site_aniso_label
_atom_site_aniso_U_11
_atom_site_aniso_U_22
_atom_site_aniso_U_33
_atom_site_aniso_U_23
_atom_site_aniso_U_13
_atom_site_aniso_U_12
Te 0.02382(16) 0.02505(18) 0.01724(15) 0.00169(15) 0.00410(11) 0.00374(16)
Ge 0.0168(2) 0.0168(3) 0.0156(2) 0.0001(2) -0.00025(18) -0.0004(2)
P 0.0238(7) 0.0213(8) 0.0179(6) 0.0011(5) 0.0037(5) 0.0012(5)
N1 0.0180(17) 0.0141(19) 0.0194(18) -0.001(2) 0.0023(14) -0.004(2)
N2 0.022(2) 0.016(2) 0.016(2) 0.0012(17) 0.0009(17) -0.0031(17)
C1 0.019(2) 0.012(3) 0.021(2) 0.0001(18) 0.0023(18) 0.0020(18)
C2 0.025(2) 0.022(3) 0.019(2) -0.004(2) 0.0037(19) 0.008(2)
C3 0.027(3) 0.010(2) 0.018(2) -0.0019(19) -0.001(2) 0.008(2)
C4 0.028(3) 0.029(3) 0.030(3) 0.000(2) 0.012(2) -0.001(2)
C5 0.037(3) 0.025(3) 0.025(3) -0.010(2) 0.002(2) 0.002(2)
C6 0.021(2) 0.018(3) 0.019(2) 0.001(2) 0.0020(19) -0.008(2)
C7 0.027(3) 0.017(3) 0.031(3) -0.002(2) 0.003(2) -0.005(2)
C8 0.034(3) 0.028(3) 0.039(3) -0.008(3) 0.000(3) -0.001(3)
C9 0.041(3) 0.028(3) 0.038(3) -0.016(3) -0.003(3) -0.010(3)
C10 0.025(3) 0.029(3) 0.037(3) -0.004(3) -0.008(2) -0.007(2)
C11 0.022(3) 0.030(3) 0.023(3) 0.001(2) 0.002(2) -0.003(2)
C12 0.034(3) 0.020(3) 0.035(3) -0.001(3) -0.004(2) 0.003(3)
C13 0.038(3) 0.041(4) 0.033(3) -0.005(3) -0.003(3) 0.004(3)
C14 0.026(3) 0.023(3) 0.059(4) 0.012(3) 0.008(3) 0.001(3)
C15 0.018(2) 0.039(3) 0.028(2) -0.008(3) -0.0039(18) -0.002(3)
C16 0.028(3) 0.056(5) 0.054(4) -0.001(3) 0.001(3) 0.000(3)
C17 0.038(3) 0.037(3) 0.028(3) -0.006(2) -0.005(2) 0.000(3)
C18 0.017(2) 0.023(3) 0.019(2) -0.003(2) -0.0006(19) -0.001(2)
C19 0.025(3) 0.024(3) 0.034(3) -0.008(2) -0.010(2) 0.003(2)
C20 0.015(3) 0.034(4) 0.059(4) -0.009(3) -0.007(3) 0.002(2)
C21 0.020(3) 0.029(3) 0.048(4) -0.006(3) 0.004(2) -0.009(2)
C22 0.026(3) 0.023(3) 0.033(3) -0.005(2) 0.003(2) -0.005(2)
C23 0.018(2) 0.016(3) 0.022(3) -0.005(2) -0.0005(19) -0.001(2)
C24 0.025(3) 0.022(3) 0.045(3) 0.003(2) -0.007(2) 0.006(2)
C25 0.057(4) 0.045(4) 0.061(5) 0.022(3) 0.010(4) 0.018(3)
C26 0.040(4) 0.037(4) 0.057(4) -0.009(3) -0.011(3) 0.009(3)
C27 0.024(3) 0.020(3) 0.020(3) -0.001(2) 0.004(2) 0.003(2)
C28 0.038(3) 0.021(3) 0.029(3) -0.003(2) 0.008(2) -0.002(2)
C29 0.034(3) 0.024(3) 0.023(3) 0.005(2) -0.001(2) 0.004(2)
C30 0.019(2) 0.024(3) 0.026(3) 0.002(2) 0.004(2) 0.001(2)
C31 0.024(2) 0.035(3) 0.020(2) 0.006(3) 0.0032(17) -0.005(3)
C32 0.026(3) 0.040(4) 0.024(3) -0.010(3) 0.006(2) 0.001(3)
C33 0.025(3) 0.037(4) 0.032(3) -0.011(3) -0.001(2) -0.008(2)
C34 0.031(3) 0.024(3) 0.037(3) -0.002(2) 0.005(2) -0.007(2)
C35 0.032(3) 0.027(3) 0.028(3) 0.005(2) 0.004(2) -0.009(2)
C36 0.029(3) 0.022(3) 0.023(3) 0.000(2) 0.007(2) -0.004(2)
C37 0.026(3) 0.021(3) 0.037(3) -0.004(2) 0.011(2) 0.002(2)
C38 0.030(3) 0.029(3) 0.046(3) -0.005(3) 0.015(2) 0.000(3)
C39 0.035(3) 0.033(4) 0.056(4) -0.001(3) 0.012(3) -0.004(3)
C40 0.034(3) 0.025(3) 0.055(4) -0.005(3) 0.011(3) -0.011(3)
C41 0.029(3) 0.021(3) 0.037(3) -0.009(2) 0.010(2) -0.002(2)

loop_
_atom_type_symbol
_atom_type_description
_atom_type_scat_dispersion_real
_atom_type_scat_dispersion_imag
_atom_type_scat_source
C C 0.0033 0.0016 'International Tables Vol C Tables 4.2.6.8 and 6.1.1.4'
H H 0 0 'International Tables Vol C Tables 4.2.6.8 and 6.1.1.4'
N N 0.0061 0.0033 'International Tables Vol C Tables 4.2.6.8 and 6.1.1.4'
P P 0.1023 0.0942 'International Tables Vol C Tables 4.2.6.8 and 6.1.1.4'
Ge Ge 0.1547 1.8001 'International Tables Vol C Tables 4.2.6.8 and 6.1.1.4'
Te Te -0.5308 1.6751 'International Tables Vol C Tables 4.2.6.8 and 6.1.1.4'

loop_
_geom_angle_atom_site_label_1
_geom_angle_atom_site_label_2
_geom_angle_atom_site_label_3
_geom_angle
P Te Ge 88.12(3)
N1 Ge N2 87.67(15)
N1 Ge Te 101.67(12)
N2 Ge Te 98.83(12)
C30 P C36 102.8(2)
C30 P Te 100.88(17)
C36 P Te 102.79(17)
C1 N1 C6 122.3(4)
C1 N1 Ge 118.0(4)
C6 N1 Ge 117.0(3)
C3 N2 C18 123.5(4)
C3 N2 Ge 118.3(3)
C18 N2 Ge 115.3(3)
N1 C1 C2 123.3(4)
N1 C1 C4 119.7(4)
C2 C1 C4 117.0(4)
C3 C2 C1 126.3(4)
C3 C2 H2 116.9
C1 C2 H2 116.9
N2 C3 C2 122.1(4)
N2 C3 C5 119.7(5)
C2 C3 C5 118.2(4)
C1 C4 H4A 109.5
C1 C4 H4B 109.5
H4A C4 H4B 109.5
C1 C4 H4C 109.5
H4A C4 H4C 109.5
H4B C4 H4C 109.5
C3 C5 H5A 109.5
C3 C5 H5B 109.5
H5A C5 H5B 109.5
C3 C5 H5C 109.5
H5A C5 H5C 109.5
H5B C5 H5C 109.5
C11 C6 C7 121.3(5)
C11 C6 N1 118.7(5)
C7 C6 N1 119.8(4)
C8 C7 C6 118.1(5)
C8 C7 C12 119.8(5)
C6 C7 C12 122.0(5)
C9 C8 C7 121.4(6)
C9 C8 H8 119.3
C7 C8 H8 119.3
C8 C9 C10 120.1(5)
C8 C9 H9 119.9
C10 C9 H9 119.9
C9 C10 C11 121.5(5)
C9 C10 H10 119.3
C11 C10 H10 119.3
C6 C11 C10 117.5(5)
C6 C11 C15 123.8(5)
C10 C11 C15 118.7(4)
C13 C12 C7 110.1(5)
C13 C12 C14 108.5(5)
C7 C12 C14 112.5(5)
C13 C12 H12 108.6
C7 C12 H12 108.6
C14 C12 H12 108.6
C12 C13 H13A 109.5
C12 C13 H13B 109.5
H13A C13 H13B 109.5
C12 C13 H13C 109.5
H13A C13 H13C 109.5
H13B C13 H13C 109.5
C12 C14 H14A 109.5
C12 C14 H14B 109.5
H14A C14 H14B 109.5
C12 C14 H14C 109.5
H14A C14 H14C 109.5
H14B C14 H14C 109.5
C11 C15 C17 111.5(4)
C11 C15 C16 111.6(6)
C17 C15 C16 110.3(4)
C11 C15 H15 107.7
C17 C15 H15 107.7
C16 C15 H15 107.7
C15 C16 H16A 109.5
C15 C16 H16B 109.5
H16A C16 H16B 109.5
C15 C16 H16C 109.5
H16A C16 H16C 109.5
H16B C16 H16C 109.5
C15 C17 H17A 109.5
C15 C17 H17B 109.5
H17A C17 H17B 109.5
C15 C17 H17C 109.5
H17A C17 H17C 109.5
H17B C17 H17C 109.5
C23 C18 C19 122.8(5)
C23 C18 N2 118.8(4)
C19 C18 N2 118.0(5)
C20 C19 C18 116.1(5)
C20 C19 C24 121.5(5)
C18 C19 C24 122.3(5)
C21 C20 C19 122.6(5)
C21 C20 H20 118.7
C19 C20 H20 118.7
C20 C21 C22 119.9(5)
C20 C21 H21 120.1
C22 C21 H21 120.1
C21 C22 C23 120.7(5)
C21 C22 H22 119.6
C23 C22 H22 119.6
C22 C23 C18 117.8(4)
C22 C23 C27 118.6(5)
C18 C23 C27 123.6(4)
C19 C24 C26 114.0(5)
C19 C24 C25 111.9(5)
C26 C24 C25 109.5(5)
C19 C24 H24 107
C26 C24 H24 107
C25 C24 H24 107
C24 C25 H25A 109.5
C24 C25 H25B 109.5
H25A C25 H25B 109.5
C24 C25 H25C 109.5
H25A C25 H25C 109.5
H25B C25 H25C 109.5
C24 C26 H26A 109.5
C24 C26 H26B 109.5
H26A C26 H26B 109.5
C24 C26 H26C 109.5
H26A C26 H26C 109.5
H26B C26 H26C 109.5
C23 C27 C28 111.7(4)
C23 C27 C29 111.2(4)
C28 C27 C29 110.4(4)
C23 C27 H27 107.8
C28 C27 H27 107.8
C29 C27 H27 107.8
C27 C28 H28A 109.5
C27 C28 H28B 109.5
H28A C28 H28B 109.5
C27 C28 H28C 109.5
H28A C28 H28C 109.5
H28B C28 H28C 109.5
C27 C29 H29A 109.5
C27 C29 H29B 109.5
H29A C29 H29B 109.5
C27 C29 H29C 109.5
H29A C29 H29C 109.5
H29B C29 H29C 109.5
C35 C30 C31 110.1(4)
C35 C30 P 109.5(4)
C31 C30 P 109.3(4)
C35 C30 H30 109.3
C31 C30 H30 109.3
P C30 H30 109.3
C32 C31 C30 112.2(5)
C32 C31 H31A 109.2
C30 C31 H31A 109.2
C32 C31 H31B 109.2
C30 C31 H31B 109.2
H31A C31 H31B 107.9
C33 C32 C31 110.9(4)
C33 C32 H32A 109.5
C31 C32 H32A 109.5
C33 C32 H32B 109.5
C31 C32 H32B 109.5
H32A C32 H32B 108.1
C34 C33 C32 111.4(4)
C34 C33 H33A 109.3
C32 C33 H33A 109.3
C34 C33 H33B 109.3
C32 C33 H33B 109.3
H33A C33 H33B 108
C33 C34 C35 110.3(5)
C33 C34 H34A 109.6
C35 C34 H34A 109.6
C33 C34 H34B 109.6
C35 C34 H34B 109.6
H34A C34 H34B 108.1
C34 C35 C30 112.0(5)
C34 C35 H35A 109.2
C30 C35 H35A 109.2
C34 C35 H35B 109.2
C30 C35 H35B 109.2
H35A C35 H35B 107.9
C37 C36 C41 111.1(4)
C37 C36 P 117.2(4)
C41 C36 P 109.2(4)
C37 C36 H36 106.2
C41 C36 H36 106.2
P C36 H36 106.2
C36 C37 C38 111.9(5)
C36 C37 H37A 109.2
C38 C37 H37A 109.2
C36 C37 H37B 109.2
C38 C37 H37B 109.2
H37A C37 H37B 107.9
C37 C38 C39 111.0(5)
C37 C38 H38A 109.4
C39 C38 H38A 109.4
C37 C38 H38B 109.4
C39 C38 H38B 109.4
H38A C38 H38B 108
C40 C39 C38 110.5(5)
C40 C39 H39A 109.6
C38 C39 H39A 109.6
C40 C39 H39B 109.6
C38 C39 H39B 109.6
H39A C39 H39B 108.1
C39 C40 C41 112.6(5)
C39 C40 H40A 109.1
C41 C40 H40A 109.1
C39 C40 H40B 109.1
C41 C40 H40B 109.1
H40A C40 H40B 107.8
C36 C41 C40 111.9(5)
C36 C41 H41A 109.2
C40 C41 H41A 109.2
C36 C41 H41B 109.2
C40 C41 H41B 109.2
H41A C41 H41B 107.9

loop_
_geom_bond_atom_site_label_1
_geom_bond_atom_site_label_2
_geom_bond_distance
Te P 2.4705(13)
Te Ge 2.6516(6)
Ge N1 2.019(4)
Ge N2 2.022(4)
P C30 1.875(5)
P C36 1.872(5)
N1 C1 1.322(6)
N1 C6 1.437(7)
N2 C3 1.336(6)
N2 C18 1.450(6)
C1 C2 1.402(7)
C1 C4 1.509(7)
C2 C3 1.399(7)
C2 H2 0.95
C3 C5 1.525(7)
C4 H4A 0.98
C4 H4B 0.98
C4 H4C 0.98
C5 H5A 0.98
C5 H5B 0.98
C5 H5C 0.98
C6 C11 1.405(7)
C6 C7 1.404(7)
C7 C8 1.406(8)
C7 C12 1.532(7)
C8 C9 1.375(8)
C8 H8 0.95
C9 C10 1.366(8)
C9 H9 0.95
C10 C11 1.421(8)
C10 H10 0.95
C11 C15 1.523(8)
C12 C13 1.531(9)
C12 C14 1.536(8)
C12 H12 1
C13 H13A 0.98
C13 H13B 0.98
C13 H13C 0.98
C14 H14A 0.98
C14 H14B 0.98
C14 H14C 0.98
C15 C17 1.526(8)
C15 C16 1.541(7)
C15 H15 1
C16 H16A 0.98
C16 H16B 0.98
C16 H16C 0.98
C17 H17A 0.98
C17 H17B 0.98
C17 H17C 0.98
C18 C23 1.401(7)
C18 C19 1.418(7)
C19 C20 1.393(8)
C19 C24 1.500(8)
C20 C21 1.378(9)
C20 H20 0.95
C21 C22 1.390(8)
C21 H21 0.95
C22 C23 1.398(7)
C22 H22 0.95
C23 C27 1.518(7)
C24 C26 1.516(8)
C24 C25 1.533(9)
C24 H24 1
C25 H25A 0.98
C25 H25B 0.98
C25 H25C 0.98
C26 H26A 0.98
C26 H26B 0.98
C26 H26C 0.98
C27 C28 1.532(7)
C27 C29 1.538(7)
C27 H27 1
C28 H28A 0.98
C28 H28B 0.98
C28 H28C 0.98
C29 H29A 0.98
C29 H29B 0.98
C29 H29C 0.98
C30 C35 1.540(7)
C30 C31 1.544(7)
C30 H30 1
C31 C32 1.533(8)
C31 H31A 0.99
C31 H31B 0.99
C32 C33 1.531(8)
C32 H32A 0.99
C32 H32B 0.99
C33 C34 1.518(8)
C33 H33A 0.99
C33 H33B 0.99
C34 C35 1.523(8)
C34 H34A 0.99
C34 H34B 0.99
C35 H35A 0.99
C35 H35B 0.99
C36 C37 1.528(7)
C36 C41 1.532(7)
C36 H36 1
C37 C38 1.535(7)
C37 H37A 0.99
C37 H37B 0.99
C38 C39 1.544(9)
C38 H38A 0.99
C38 H38B 0.99
C39 C40 1.495(8)
C39 H39A 0.99
C39 H39B 0.99
C40 C41 1.533(8)
C40 H40A 0.99
C40 H40B 0.99
C41 H41A 0.99
C41 H41B 0.99
